data_7017603
loop_
_publ_author_name
'Tate, Christopher W.'
'deMello, Andrew'
'Gee, Antony D.'
'Kealey, Steven'
'Vilar, Ramon'
'White, Andrew J. P.'
'Long, Nicholas J.'

_publ_section_title
;
 Hemilabile and reversible carbon monoxide binding properties of iron(II),
 cobalt(II) and nickel(II) complexes containing a new tridentate P-S-N
 ligand.
;
_journal_issue 1
_journal_name_full 'Dalton transactions (Cambridge, England : 2003)'
_journal_page_first 83
_journal_page_last 89
_journal_paper_doi 10.1039/c1dt11248a
_journal_volume 41
_journal_year 2012
_chemical_formula_moiety 'C40 H40 Co N2 P2 S2, 2(C2 H3 N), 2(B F4)'
_chemical_formula_sum 'C44 H46 B2 Co F8 N4 P2 S2'
_chemical_formula_weight 989.46
_chemical_name_systematic
;
?
;
_space_group_IT_number 2
_symmetry_cell_setting triclinic
_symmetry_space_group_name_Hall '-P 1'
_symmetry_space_group_name_H-M 'P -1'
_atom_sites_solution_hydrogens geom
_atom_sites_solution_primary direct
_atom_sites_solution_secondary difmap
_audit_creation_method SHELXL-97
_cell_angle_alpha 87.578(3)
_cell_angle_beta 79.920(3)
_cell_angle_gamma 68.689(3)
_cell_formula_units_Z 2
_cell_length_a 11.3729(4)
_cell_length_b 12.5243(4)
_cell_length_c 17.5572(6)
_cell_measurement_reflns_used 11961
_cell_measurement_temperature 173
_cell_measurement_theta_max 72.3828
_cell_measurement_theta_min 2.5547
_cell_volume 2293.22(14)
_computing_cell_refinement 'CrysAlis RED, Oxford Diffraction Ltd'
_computing_data_collection 'CrysAlis CCD, Oxford Diffraction Ltd'
_computing_data_reduction 'CrysAlis RED, Oxford Diffraction Ltd'
_computing_molecular_graphics 'Bruker SHELXTL'
_computing_publication_material 'Bruker SHELXTL'
_computing_structure_refinement 'SHELXL-97 (Sheldrick, 1997)'
_computing_structure_solution 'SHELXS-97 (Sheldrick, 1990)'
_diffrn_ambient_temperature 173
_diffrn_detector_area_resol_mean 8.2556
_diffrn_measured_fraction_theta_full 0.986
_diffrn_measured_fraction_theta_max 0.974
_diffrn_measurement_device_type 'OD Xcalibur PX Ultra'
_diffrn_measurement_method 'omega scans'
_diffrn_radiation_monochromator graphite
_diffrn_radiation_source 'Enhance Ultra (Cu) X-ray Source'
_diffrn_radiation_type CuK\a
_diffrn_radiation_wavelength 1.54184
_diffrn_reflns_av_R_equivalents 0.0209
_diffrn_reflns_av_sigmaI/netI 0.0285
_diffrn_reflns_limit_h_max 14
_diffrn_reflns_limit_h_min -13
_diffrn_reflns_limit_k_max 15
_diffrn_reflns_limit_k_min -15
_diffrn_reflns_limit_l_max 16
_diffrn_reflns_limit_l_min -21
_diffrn_reflns_number 18577
_diffrn_reflns_theta_full 71.50
_diffrn_reflns_theta_max 72.53
_diffrn_reflns_theta_min 2.56
_diffrn_standards_number 0
_exptl_absorpt_coefficient_mu 5.045
_exptl_absorpt_correction_T_max 0.743
_exptl_absorpt_correction_T_min 0.514
_exptl_absorpt_correction_type analytical
_exptl_absorpt_process_details
;
CrysAlisPro, Oxford Diffraction Ltd.,
Version 1.171.34.44 (release 25-10-2010 CrysAlis171 .NET)
(compiled Oct 25 2010,18:11:34)
Analytical numeric absorption correction using a multifaceted crystal
model based on expressions derived by R.C. Clark & J.S. Reid.
(Clark, R. C. & Reid, J. S. (1995). Acta Cryst. A51, 887-897)
;
_exptl_crystal_colour 'Dark green'
_exptl_crystal_density_diffrn 1.433
_exptl_crystal_density_method 'not measured'
_exptl_crystal_description tablets
_exptl_crystal_F_000 1018
_exptl_crystal_size_max 0.24
_exptl_crystal_size_mid 0.17
_exptl_crystal_size_min 0.07
_refine_diff_density_max 0.753
_refine_diff_density_min -0.397
_refine_diff_density_rms 0.051
_refine_ls_extinction_method none
_refine_ls_goodness_of_fit_ref 1.036
_refine_ls_hydrogen_treatment constr
_refine_ls_matrix_type full
_refine_ls_number_parameters 673
_refine_ls_number_reflns 8863
_refine_ls_number_restraints 798
_refine_ls_restrained_S_all 1.232
_refine_ls_R_factor_all 0.0459
_refine_ls_R_factor_gt 0.0427
_refine_ls_shift/su_max 0.001
_refine_ls_shift/su_mean 0.000
_refine_ls_structure_factor_coef Fsqd
_refine_ls_weighting_details 'calc w=1/[\s^2^(Fo^2^)+(0.0585P)^2^+1.2552P] where P=(Fo^2^+2Fc^2^)/3'
_refine_ls_weighting_scheme calc
_refine_ls_wR_factor_gt 0.1099
_refine_ls_wR_factor_ref 0.1120
_reflns_number_gt 8224
_reflns_number_total 8863
_reflns_threshold_expression >2sigma(I)
_cod_data_source_file c1dt11248a.txt
_cod_data_source_block 3
_cod_depositor_comments
;
The following automatic conversions were performed:

'_symmetry_cell_setting' value 'Triclinic' changed to 'triclinic'
according to /home/saulius/struct/CIF-dictionaries/cif_core.dic
dictionary named 'cif_core.dic' version 2.4.1 from 2010-06-29.

Automatic conversion script
Id: cif_fix_values 1715 2011-07-08 13:25:40Z adriana 
;
_cod_original_sg_symbol_H-M P-1
_cod_database_code 7017603

loop_
_symmetry_equiv_pos_as_xyz
'x, y, z'
'-x, -y, -z'

loop_
_atom_site_label
_atom_site_type_symbol
_atom_site_fract_x
_atom_site_fract_y
_atom_site_fract_z
_atom_site_U_iso_or_equiv
_atom_site_adp_type
_atom_site_occupancy
_atom_site_symmetry_multiplicity
_atom_site_calc_flag
_atom_site_refinement_flags
_atom_site_disorder_assembly
_atom_site_disorder_group
Co1A Co 0.5000 0.5000 0.0000 0.02944(14) Uani 1 2 d S . .
N1A N 0.6012(2) 0.3766(2) 0.06106(13) 0.0366(5) Uani 1 1 d . . .
H1A H 0.6843 0.3574 0.0398 0.044 Uiso 1 1 calc R . .
H1B H 0.5915 0.4051 0.1089 0.044 Uiso 1 1 calc R . .
C1A C 0.5736(3) 0.2756(2) 0.06854(15) 0.0360(5) Uani 1 1 d . . .
C2A C 0.6455(3) 0.1806(3) 0.10648(17) 0.0464(7) Uani 1 1 d . . .
H2AA H 0.7160 0.1824 0.1278 0.056 Uiso 1 1 calc R . .
C3A C 0.6136(4) 0.0837(3) 0.1129(2) 0.0584(9) Uani 1 1 d . . .
H3AA H 0.6624 0.0194 0.1391 0.070 Uiso 1 1 calc R . .
C4A C 0.5116(4) 0.0788(3) 0.0818(2) 0.0591(9) Uani 1 1 d . . .
H4AA H 0.4909 0.0116 0.0869 0.071 Uiso 1 1 calc R . .
C5A C 0.4405(4) 0.1715(3) 0.04342(19) 0.0508(7) Uani 1 1 d . . .
H5AA H 0.3709 0.1688 0.0216 0.061 Uiso 1 1 calc R . .
C6A C 0.4724(3) 0.2693(2) 0.03711(15) 0.0380(6) Uani 1 1 d . . .
S7A S 0.39076(7) 0.38869(6) -0.01627(4) 0.03764(16) Uani 1 1 d . . .
C8A C 0.2359(3) 0.4517(3) 0.0458(2) 0.0527(8) Uani 1 1 d . . .
H8AA H 0.1802 0.5171 0.0195 0.063 Uiso 1 1 calc R . .
H8AB H 0.1945 0.3940 0.0551 0.063 Uiso 1 1 calc R . .
C9A C 0.2493(3) 0.4930(3) 0.1229(2) 0.0501(7) Uani 1 1 d . . .
H9AA H 0.2836 0.4260 0.1554 0.060 Uiso 1 1 calc R . .
H9AB H 0.1638 0.5419 0.1502 0.060 Uiso 1 1 calc R . .
P10A P 0.35668(6) 0.57487(6) 0.10989(4) 0.03497(16) Uani 1 1 d . . .
C11A C 0.2591(3) 0.7257(3) 0.10508(16) 0.0432(6) Uani 1 1 d . . .
C12A C 0.1440(3) 0.7600(3) 0.0778(2) 0.0583(9) Uani 1 1 d . . .
H12A H 0.1118 0.7044 0.0646 0.070 Uiso 1 1 calc R . .
C13A C 0.0761(4) 0.8755(4) 0.0697(2) 0.0745(12) Uani 1 1 d . . .
H13A H -0.0030 0.8988 0.0512 0.089 Uiso 1 1 calc R . .
C14A C 0.1221(5) 0.9563(4) 0.0882(2) 0.0753(13) Uani 1 1 d . . .
H14A H 0.0754 1.0353 0.0820 0.090 Uiso 1 1 calc R . .
C15A C 0.2363(5) 0.9231(3) 0.1159(2) 0.0662(10) Uani 1 1 d . . .
H15A H 0.2673 0.9795 0.1294 0.079 Uiso 1 1 calc R . .
C16A C 0.3063(3) 0.8072(3) 0.12426(18) 0.0499(7) Uani 1 1 d . . .
H16A H 0.3853 0.7842 0.1428 0.060 Uiso 1 1 calc R . .
C17A C 0.4069(3) 0.5634(2) 0.20363(15) 0.0371(6) Uani 1 1 d . . .
C18A C 0.3128(3) 0.5760(4) 0.26833(19) 0.0568(8) Uani 1 1 d . . .
H18A H 0.2268 0.5919 0.2622 0.068 Uiso 1 1 calc R . .
C19A C 0.3439(4) 0.5656(4) 0.34153(19) 0.0614(9) Uani 1 1 d . . .
H19A H 0.2790 0.5739 0.3855 0.074 Uiso 1 1 calc R . .
C20A C 0.4672(3) 0.5433(2) 0.35143(17) 0.0460(7) Uani 1 1 d . . .
H20A H 0.4880 0.5351 0.4020 0.055 Uiso 1 1 calc R . .
C21A C 0.5612(3) 0.5328(3) 0.28791(17) 0.0447(6) Uani 1 1 d . . .
H21A H 0.6466 0.5185 0.2948 0.054 Uiso 1 1 calc R . .
C22A C 0.5318(3) 0.5429(3) 0.21371(17) 0.0432(6) Uani 1 1 d . . .
H22A H 0.5968 0.5359 0.1700 0.052 Uiso 1 1 calc R . .
Co1B Co 0.5000 0.0000 0.5000 0.03003(14) Uani 1 2 d S . .
N1B N 0.6852(2) -0.0552(2) 0.49929(14) 0.0415(5) Uani 1 1 d . . .
H1C H 0.7122 -0.1311 0.5075 0.050 Uiso 1 1 calc R . .
H1D H 0.7237 -0.0455 0.4516 0.050 Uiso 1 1 calc R . .
C1B C 0.7283(3) -0.0043(3) 0.55275(16) 0.0417(6) Uani 1 1 d . . .
C2B C 0.8580(3) -0.0306(4) 0.5539(2) 0.0621(9) Uani 1 1 d . . .
H2BA H 0.9208 -0.0835 0.5169 0.074 Uiso 1 1 calc R . .
C3B C 0.8953(4) 0.0204(5) 0.6088(3) 0.0772(13) Uani 1 1 d . . .
H3BA H 0.9840 0.0020 0.6089 0.093 Uiso 1 1 calc R . .
C4B C 0.8060(4) 0.0978(4) 0.6638(2) 0.0683(11) Uani 1 1 d . . .
H4BA H 0.8335 0.1319 0.7012 0.082 Uiso 1 1 calc R . .
C5B C 0.6770(3) 0.1249(3) 0.66377(18) 0.0505(7) Uani 1 1 d . . .
H5BA H 0.6147 0.1773 0.7013 0.061 Uiso 1 1 calc R . .
C6B C 0.6398(3) 0.0743(2) 0.60783(15) 0.0369(6) Uani 1 1 d . . .
S7B S 0.47562(6) 0.10688(5) 0.60428(4) 0.03432(15) Uani 1 1 d . . .
C8B C 0.4289(3) 0.2527(2) 0.56926(17) 0.0415(6) Uani 1 1 d . . .
H8BA H 0.3375 0.2806 0.5638 0.050 Uiso 1 1 calc R . .
H8BB H 0.4390 0.3033 0.6075 0.050 Uiso 1 1 calc R . .
C9B C 0.5093(3) 0.2584(2) 0.49226(17) 0.0408(6) Uani 1 1 d . . .
H9BA H 0.5972 0.2473 0.4999 0.049 Uiso 1 1 calc R . .
H9BB H 0.4724 0.3352 0.4704 0.049 Uiso 1 1 calc R . .
P10B P 0.51622(6) 0.14830(5) 0.42393(4) 0.03367(15) Uani 1 1 d . . .
C11B C 0.3853(3) 0.2131(3) 0.37068(18) 0.0455(7) Uani 1 1 d . . .
C12B C 0.2789(4) 0.3086(3) 0.3999(3) 0.0707(11) Uani 1 1 d . . .
H12B H 0.2749 0.3431 0.4479 0.085 Uiso 1 1 calc R . .
C13B C 0.1787(5) 0.3531(4) 0.3586(4) 0.0956(17) Uani 1 1 d . . .
H13B H 0.1065 0.4187 0.3784 0.115 Uiso 1 1 calc R . .
C14B C 0.1831(5) 0.3032(4) 0.2897(3) 0.0860(15) Uani 1 1 d . . .
H14B H 0.1143 0.3346 0.2618 0.103 Uiso 1 1 calc R . .
C15B C 0.2868(5) 0.2076(4) 0.2608(2) 0.0738(12) Uani 1 1 d . . .
H15B H 0.2885 0.1725 0.2135 0.089 Uiso 1 1 calc R . .
C16B C 0.3894(4) 0.1621(3) 0.30068(19) 0.0565(8) Uani 1 1 d . . .
H16B H 0.4614 0.0968 0.2803 0.068 Uiso 1 1 calc R . .
C17B C 0.6598(3) 0.1318(2) 0.35336(16) 0.0392(6) Uani 1 1 d . . .
C18B C 0.6873(4) 0.2300(3) 0.3323(2) 0.0599(9) Uani 1 1 d . . .
H18B H 0.6305 0.3027 0.3535 0.072 Uiso 1 1 calc R . .
C19B C 0.7975(4) 0.2216(3) 0.2804(2) 0.0651(10) Uani 1 1 d . . .
H19B H 0.8158 0.2888 0.2664 0.078 Uiso 1 1 calc R . .
C20B C 0.8801(3) 0.1175(3) 0.24905(19) 0.0550(8) Uani 1 1 d . . .
H20B H 0.9563 0.1124 0.2144 0.066 Uiso 1 1 calc R . .
C21B C 0.8527(3) 0.0204(3) 0.26784(19) 0.0507(7) Uani 1 1 d . . .
H21B H 0.9093 -0.0517 0.2455 0.061 Uiso 1 1 calc R . .
C22B C 0.7420(3) 0.0275(3) 0.31966(17) 0.0432(6) Uani 1 1 d . . .
H22B H 0.7229 -0.0397 0.3319 0.052 Uiso 1 1 calc R . .
B10 B 0.0213(9) 0.6681(8) 0.9021(5) 0.051(2) Uani 0.455(4) 1 d PDU A 1
F11 F -0.0367(9) 0.6769(9) 0.9787(4) 0.076(2) Uani 0.455(4) 1 d PDU A 1
F12 F 0.1462(6) 0.6599(9) 0.8932(4) 0.092(2) Uani 0.455(4) 1 d PDU A 1
F13 F 0.0014(7) 0.5857(7) 0.8621(4) 0.0893(19) Uani 0.455(4) 1 d PDU A 1
F14 F -0.0495(7) 0.7664(6) 0.8696(5) 0.101(2) Uani 0.455(4) 1 d PDU A 1
B10' B 0.0548(13) 0.6656(11) 0.9068(8) 0.053(4) Uiso 0.326(7) 1 d PDU B 2
F11' F -0.0109(10) 0.6449(11) 0.9757(6) 0.043(2) Uiso 0.326(7) 1 d PDU B 2
F12' F 0.1705(9) 0.5710(8) 0.8929(6) 0.085(3) Uiso 0.326(7) 1 d PDU B 2
F13' F -0.0118(9) 0.6815(11) 0.8481(5) 0.089(3) Uiso 0.326(7) 1 d PDU B 2
F14' F 0.0950(8) 0.7554(6) 0.9112(4) 0.068(2) Uiso 0.326(7) 1 d PDU B 2
B10" B 0.0502(17) 0.6563(14) 0.8986(10) 0.069(5) Uiso 0.218(7) 1 d PDU C 3
F11" F 0.0059(11) 0.6086(12) 0.9634(7) 0.062(3) Uiso 0.218(7) 1 d PDU C 3
F12" F 0.1815(11) 0.6039(13) 0.8873(8) 0.061(4) Uiso 0.218(7) 1 d PDU C 3
F13" F 0.0131(14) 0.6223(14) 0.8371(7) 0.074(4) Uiso 0.218(7) 1 d PDU C 3
F14" F 0.0135(16) 0.7724(9) 0.9020(8) 0.088(4) Uiso 0.218(7) 1 d PDU C 3
B20 B 0.0577(9) 0.2991(9) 0.6329(7) 0.073(3) Uani 0.408(4) 1 d PDU D 1
F21 F 0.1782(5) 0.2320(5) 0.6454(6) 0.081(2) Uani 0.408(4) 1 d PDU D 1
F22 F -0.0075(7) 0.3696(8) 0.6951(6) 0.119(3) Uani 0.408(4) 1 d PDU D 1
F23 F 0.0796(11) 0.3644(10) 0.5715(6) 0.153(4) Uani 0.408(4) 1 d PDU D 1
F24 F -0.0013(11) 0.2279(11) 0.6163(7) 0.144(4) Uani 0.408(4) 1 d PDU D 1
B20' B 0.0553(15) 0.3149(14) 0.6474(9) 0.082(4) Uiso 0.320(6) 1 d PDU E 2
F21' F 0.1159(13) 0.3879(12) 0.6562(8) 0.149(5) Uiso 0.320(6) 1 d PDU E 2
F22' F -0.0022(10) 0.2927(12) 0.7172(5) 0.086(3) Uiso 0.320(6) 1 d PDU E 2
F23' F 0.1328(12) 0.2222(9) 0.6053(6) 0.106(3) Uiso 0.320(6) 1 d PDU E 2
F24' F -0.0404(9) 0.3695(8) 0.6036(6) 0.093(3) Uiso 0.320(6) 1 d PDU E 2
B20" B 0.0577(16) 0.2774(13) 0.6525(9) 0.084(5) Uiso 0.271(7) 1 d PDU F 3
F21" F 0.1760(11) 0.2650(12) 0.6687(8) 0.089(4) Uiso 0.271(7) 1 d PDU F 3
F22" F -0.0110(10) 0.2590(10) 0.7217(5) 0.074(3) Uiso 0.271(7) 1 d PDU F 3
F23" F 0.0640(11) 0.1909(8) 0.6039(5) 0.073(3) Uiso 0.271(7) 1 d PDU F 3
F24" F -0.0049(14) 0.3839(10) 0.6280(9) 0.107(4) Uiso 0.271(7) 1 d PDU F 3
N30 N 0.2947(9) 0.5253(6) 0.5453(5) 0.0682(19) Uani 0.702(13) 1 d PDU G 1
C31 C 0.2145(7) 0.6092(9) 0.5440(5) 0.055(2) Uani 0.702(13) 1 d PDU G 1
C32 C 0.1107(7) 0.7187(7) 0.5391(5) 0.100(3) Uani 0.702(13) 1 d PDU G 1
H32A H 0.0497 0.7079 0.5100 0.151 Uiso 0.702(13) 1 calc PR G 1
H32B H 0.1460 0.7738 0.5127 0.151 Uiso 0.702(13) 1 calc PR G 1
H32C H 0.0669 0.7479 0.5914 0.151 Uiso 0.702(13) 1 calc PR G 1
N30' N 0.3215(14) 0.5440(16) 0.5350(12) 0.053(4) Uiso 0.298(13) 1 d PDU G 2
C31' C 0.2145(18) 0.581(2) 0.5520(17) 0.056(6) Uiso 0.298(13) 1 d PDU G 2
C32' C 0.0785(18) 0.638(2) 0.5782(16) 0.122(7) Uiso 0.298(13) 1 d PDU G 2
H32D H 0.0572 0.7216 0.5778 0.184 Uiso 0.298(13) 1 calc PR G 2
H32E H 0.0552 0.6150 0.6309 0.184 Uiso 0.298(13) 1 calc PR G 2
H32F H 0.0310 0.6174 0.5436 0.184 Uiso 0.298(13) 1 calc PR G 2
N40 N 0.4087(4) 0.1819(4) 0.8164(3) 0.0871(11) Uani 1 1 d . . .
C41 C 0.3044(4) 0.2416(4) 0.8265(2) 0.0635(9) Uani 1 1 d . . .
C42 C 0.1734(6) 0.3189(6) 0.8408(4) 0.113(2) Uani 1 1 d . . .
H42A H 0.1706 0.3981 0.8399 0.169 Uiso 1 1 calc R . .
H42B H 0.1314 0.3039 0.8916 0.169 Uiso 1 1 calc R . .
H42C H 0.1289 0.3073 0.8007 0.169 Uiso 1 1 calc R . .

loop_
_atom_site_aniso_label
_atom_site_aniso_U_11
_atom_site_aniso_U_22
_atom_site_aniso_U_33
_atom_site_aniso_U_23
_atom_site_aniso_U_13
_atom_site_aniso_U_12
Co1A 0.0327(3) 0.0322(3) 0.0278(3) -0.0011(2) -0.0074(2) -0.0157(2)
N1A 0.0444(12) 0.0391(12) 0.0319(11) -0.0010(9) -0.0081(9) -0.0209(10)
C1A 0.0438(14) 0.0375(13) 0.0286(12) -0.0037(10) -0.0030(10) -0.0178(11)
C2A 0.0568(18) 0.0419(15) 0.0406(15) 0.0011(12) -0.0127(13) -0.0159(13)
C3A 0.088(3) 0.0397(16) 0.0492(18) 0.0054(13) -0.0175(17) -0.0229(17)
C4A 0.093(3) 0.0427(17) 0.0521(18) 0.0025(14) -0.0118(18) -0.0373(18)
C5A 0.069(2) 0.0509(17) 0.0458(16) -0.0022(13) -0.0097(15) -0.0374(16)
C6A 0.0493(15) 0.0375(14) 0.0324(13) -0.0031(10) -0.0051(11) -0.0224(12)
S7A 0.0425(3) 0.0419(3) 0.0366(3) -0.0023(3) -0.0130(3) -0.0217(3)
C8A 0.0358(15) 0.063(2) 0.067(2) -0.0121(16) -0.0097(14) -0.0258(14)
C9A 0.0377(15) 0.0623(19) 0.0556(18) -0.0128(15) 0.0027(13) -0.0278(14)
P10A 0.0299(3) 0.0421(4) 0.0338(3) -0.0067(3) -0.0045(2) -0.0137(3)
C11A 0.0404(14) 0.0474(16) 0.0339(13) -0.0071(11) -0.0040(11) -0.0066(12)
C12A 0.0460(17) 0.064(2) 0.0550(19) -0.0073(16) -0.0158(15) -0.0035(15)
C13A 0.061(2) 0.080(3) 0.057(2) -0.0005(19) -0.0157(18) 0.008(2)
C14A 0.090(3) 0.055(2) 0.0459(19) 0.0022(16) -0.0028(19) 0.011(2)
C15A 0.094(3) 0.0438(18) 0.0500(19) -0.0066(14) 0.0002(19) -0.0169(19)
C16A 0.0568(18) 0.0456(16) 0.0412(16) -0.0062(12) -0.0026(13) -0.0135(14)
C17A 0.0394(14) 0.0382(13) 0.0329(13) -0.0027(10) -0.0045(11) -0.0136(11)
C18A 0.0420(16) 0.083(2) 0.0371(15) 0.0016(15) -0.0013(13) -0.0149(16)
C19A 0.058(2) 0.085(3) 0.0346(16) 0.0043(15) -0.0006(14) -0.0213(18)
C20A 0.067(2) 0.0371(14) 0.0331(14) 0.0034(11) -0.0130(13) -0.0163(14)
C21A 0.0490(16) 0.0452(15) 0.0424(15) -0.0052(12) -0.0146(13) -0.0163(13)
C22A 0.0441(15) 0.0534(17) 0.0353(14) -0.0090(12) -0.0045(12) -0.0215(13)
Co1B 0.0318(3) 0.0291(3) 0.0281(3) -0.0029(2) -0.0042(2) -0.0098(2)
N1B 0.0475(13) 0.0418(12) 0.0349(12) -0.0030(9) -0.0044(10) -0.0167(11)
C1B 0.0417(15) 0.0411(15) 0.0364(14) 0.0009(11) -0.0072(11) -0.0080(12)
C2B 0.0378(16) 0.076(2) 0.057(2) -0.0114(17) -0.0126(14) 0.0003(16)
C3B 0.0409(18) 0.116(4) 0.067(2) -0.016(2) -0.0194(17) -0.013(2)
C4B 0.053(2) 0.104(3) 0.054(2) -0.015(2) -0.0204(16) -0.028(2)
C5B 0.0479(17) 0.0629(19) 0.0418(16) -0.0101(14) -0.0115(13) -0.0184(15)
C6B 0.0357(13) 0.0410(14) 0.0341(13) -0.0002(11) -0.0076(10) -0.0130(11)
S7B 0.0339(3) 0.0376(3) 0.0308(3) -0.0058(2) -0.0023(2) -0.0128(2)
C8B 0.0415(14) 0.0330(13) 0.0435(15) -0.0100(11) -0.0024(12) -0.0069(11)
C9B 0.0485(15) 0.0268(12) 0.0440(15) -0.0037(10) -0.0057(12) -0.0103(11)
P10B 0.0375(3) 0.0264(3) 0.0325(3) -0.0001(2) -0.0046(3) -0.0066(2)
C11B 0.0524(17) 0.0378(14) 0.0452(16) 0.0106(12) -0.0160(13) -0.0127(13)
C12B 0.069(2) 0.0472(19) 0.085(3) -0.0001(18) -0.035(2) 0.0024(17)
C13B 0.088(3) 0.061(3) 0.126(4) 0.009(3) -0.063(3) 0.006(2)
C14B 0.087(3) 0.085(3) 0.096(3) 0.041(3) -0.056(3) -0.029(3)
C15B 0.087(3) 0.100(3) 0.051(2) 0.025(2) -0.033(2) -0.046(3)
C16B 0.064(2) 0.066(2) 0.0415(16) 0.0106(15) -0.0157(15) -0.0243(17)
C17B 0.0448(15) 0.0370(14) 0.0335(13) 0.0031(10) -0.0037(11) -0.0138(12)
C18B 0.077(2) 0.0431(17) 0.0545(19) -0.0001(14) 0.0096(17) -0.0244(17)
C19B 0.084(3) 0.060(2) 0.056(2) 0.0046(16) 0.0076(18) -0.041(2)
C20B 0.0533(18) 0.073(2) 0.0406(16) 0.0058(15) 0.0004(14) -0.0292(17)
C21B 0.0459(16) 0.0536(18) 0.0443(16) -0.0016(13) 0.0015(13) -0.0122(14)
C22B 0.0426(15) 0.0431(15) 0.0402(15) 0.0000(12) 0.0006(12) -0.0146(12)
B10 0.060(4) 0.076(5) 0.043(4) 0.029(3) -0.031(3) -0.047(4)
F11 0.074(5) 0.105(7) 0.063(3) -0.007(4) 0.000(3) -0.055(5)
F12 0.048(3) 0.153(7) 0.086(4) 0.035(4) -0.019(3) -0.052(4)
F13 0.098(4) 0.109(5) 0.079(4) -0.015(3) 0.003(3) -0.066(4)
F14 0.102(5) 0.083(4) 0.125(5) 0.041(4) -0.040(4) -0.036(4)
B20 0.025(4) 0.056(5) 0.109(6) 0.001(5) -0.002(4) 0.016(4)
F21 0.027(2) 0.047(3) 0.145(6) -0.018(4) 0.006(3) 0.007(2)
F22 0.062(4) 0.112(6) 0.137(6) -0.031(5) 0.005(4) 0.017(4)
F23 0.147(7) 0.168(8) 0.141(7) 0.072(6) -0.030(6) -0.059(6)
F24 0.104(6) 0.181(8) 0.172(8) -0.010(7) -0.031(6) -0.075(6)
N30 0.082(5) 0.047(3) 0.067(4) 0.001(3) -0.026(4) -0.008(3)
C31 0.054(3) 0.055(5) 0.048(4) 0.000(3) -0.007(2) -0.012(3)
C32 0.060(4) 0.097(6) 0.109(6) -0.010(4) -0.019(4) 0.016(4)
N40 0.079(3) 0.078(3) 0.109(3) 0.003(2) -0.016(2) -0.033(2)
C41 0.074(3) 0.069(2) 0.059(2) -0.0008(17) -0.0102(18) -0.040(2)
C42 0.080(3) 0.137(5) 0.106(4) -0.034(4) -0.012(3) -0.017(3)

loop_
_atom_type_symbol
_atom_type_description
_atom_type_scat_dispersion_real
_atom_type_scat_dispersion_imag
_atom_type_scat_source
C C 0.0181 0.0091 'International Tables Vol C Tables 4.2.6.8 and 6.1.1.4'
H H 0.0000 0.0000 'International Tables Vol C Tables 4.2.6.8 and 6.1.1.4'
B B 0.0090 0.0039 'International Tables Vol C Tables 4.2.6.8 and 6.1.1.4'
N N 0.0311 0.0180 'International Tables Vol C Tables 4.2.6.8 and 6.1.1.4'
F F 0.0727 0.0534 'International Tables Vol C Tables 4.2.6.8 and 6.1.1.4'
P P 0.2955 0.4335 'International Tables Vol C Tables 4.2.6.8 and 6.1.1.4'
S S 0.3331 0.5567 'International Tables Vol C Tables 4.2.6.8 and 6.1.1.4'
Co Co -2.3653 3.6143 'International Tables Vol C Tables 4.2.6.8 and 6.1.1.4'

loop_
_geom_angle_atom_site_label_1
_geom_angle_atom_site_label_2
_geom_angle_atom_site_label_3
_geom_angle
_geom_angle_site_symmetry_1
_geom_angle_site_symmetry_3
N1A Co1A N1A 180.00(10) . 2_665
N1A Co1A S7A 87.42(7) . .
N1A Co1A S7A 92.58(7) 2_665 .
N1A Co1A S7A 92.58(7) . 2_665
N1A Co1A S7A 87.42(7) 2_665 2_665
S7A Co1A S7A 180.00(3) . 2_665
N1A Co1A P10A 90.64(7) . 2_665
N1A Co1A P10A 89.36(7) 2_665 2_665
S7A Co1A P10A 91.19(2) . 2_665
S7A Co1A P10A 88.81(2) 2_665 2_665
N1A Co1A P10A 89.36(7) . .
N1A Co1A P10A 90.64(7) 2_665 .
S7A Co1A P10A 88.81(2) . .
S7A Co1A P10A 91.19(2) 2_665 .
P10A Co1A P10A 180.0 2_665 .
C1A N1A Co1A 117.67(18) . .
C6A C1A C2A 118.7(3) . .
C6A C1A N1A 119.4(2) . .
C2A C1A N1A 121.9(3) . .
C3A C2A C1A 119.6(3) . .
C2A C3A C4A 121.3(3) . .
C5A C4A C3A 119.8(3) . .
C4A C5A C6A 119.0(3) . .
C1A C6A C5A 121.7(3) . .
C1A C6A S7A 116.9(2) . .
C5A C6A S7A 121.3(2) . .
C6A S7A C8A 102.87(16) . .
C6A S7A Co1A 98.42(9) . .
C8A S7A Co1A 105.57(10) . .
C9A C8A S7A 111.4(2) . .
C8A C9A P10A 111.6(2) . .
C11A P10A C17A 103.83(13) . .
C11A P10A C9A 107.95(15) . .
C17A P10A C9A 102.54(15) . .
C11A P10A Co1A 114.53(10) . .
C17A P10A Co1A 121.50(9) . .
C9A P10A Co1A 105.30(10) . .
C12A C11A C16A 120.0(3) . .
C12A C11A P10A 121.2(3) . .
C16A C11A P10A 118.6(2) . .
C13A C12A C11A 119.9(4) . .
C14A C13A C12A 120.4(4) . .
C13A C14A C15A 120.1(4) . .
C14A C15A C16A 120.3(4) . .
C11A C16A C15A 119.2(4) . .
C18A C17A C22A 119.1(3) . .
C18A C17A P10A 116.7(2) . .
C22A C17A P10A 124.2(2) . .
C19A C18A C17A 120.2(3) . .
C20A C19A C18A 120.7(3) . .
C19A C20A C21A 119.8(3) . .
C20A C21A C22A 120.3(3) . .
C17A C22A C21A 119.8(3) . .
N1B Co1B N1B 180.00(14) 2_656 .
N1B Co1B S7B 87.60(7) 2_656 2_656
N1B Co1B S7B 92.40(7) . 2_656
N1B Co1B S7B 92.40(7) 2_656 .
N1B Co1B S7B 87.60(7) . .
S7B Co1B S7B 180.000(18) 2_656 .
N1B Co1B P10B 89.47(7) 2_656 2_656
N1B Co1B P10B 90.53(7) . 2_656
S7B Co1B P10B 89.05(2) 2_656 2_656
S7B Co1B P10B 90.95(2) . 2_656
N1B Co1B P10B 90.53(7) 2_656 .
N1B Co1B P10B 89.47(7) . .
S7B Co1B P10B 90.95(2) 2_656 .
S7B Co1B P10B 89.05(2) . .
P10B Co1B P10B 180.0 2_656 .
C1B N1B Co1B 117.31(19) . .
C6B C1B C2B 117.9(3) . .
C6B C1B N1B 119.7(3) . .
C2B C1B N1B 122.4(3) . .
C3B C2B C1B 120.1(3) . .
C2B C3B C4B 121.4(3) . .
C5B C4B C3B 119.5(3) . .
C4B C5B C6B 118.9(3) . .
C1B C6B C5B 122.2(3) . .
C1B C6B S7B 116.8(2) . .
C5B C6B S7B 121.0(2) . .
C6B S7B C8B 101.63(14) . .
C6B S7B Co1B 98.23(9) . .
C8B S7B Co1B 104.10(10) . .
C9B C8B S7B 111.17(19) . .
C8B C9B P10B 111.2(2) . .
C11B P10B C17B 104.47(14) . .
C11B P10B C9B 106.87(14) . .
C17B P10B C9B 103.82(14) . .
C11B P10B Co1B 114.64(10) . .
C17B P10B Co1B 121.19(9) . .
C9B P10B Co1B 104.60(9) . .
C12B C11B C16B 119.6(3) . .
C12B C11B P10B 121.6(3) . .
C16B C11B P10B 118.7(3) . .
C13B C12B C11B 119.8(4) . .
C14B C13B C12B 120.4(5) . .
C13B C14B C15B 120.3(4) . .
C14B C15B C16B 120.3(4) . .
C15B C16B C11B 119.5(4) . .
C22B C17B C18B 118.7(3) . .
C22B C17B P10B 123.4(2) . .
C18B C17B P10B 117.9(2) . .
C19B C18B C17B 120.1(3) . .
C20B C19B C18B 120.6(3) . .
C19B C20B C21B 119.9(3) . .
C20B C21B C22B 120.1(3) . .
C17B C22B C21B 120.4(3) . .
F12 B10 F14 110.0(7) . .
F12 B10 F13 114.8(9) . .
F14 B10 F13 101.5(7) . .
F12 B10 F11 112.8(7) . .
F14 B10 F11 104.8(9) . .
F13 B10 F11 111.8(7) . .
F13' B10' F14' 109.6(10) . .
F13' B10' F11' 112.8(11) . .
F14' B10' F11' 113.3(11) . .
F13' B10' F12' 112.2(11) . .
F14' B10' F12' 102.8(10) . .
F11' B10' F12' 105.7(10) . .
F14" B10" F13" 110.8(13) . .
F14" B10" F11" 115.0(13) . .
F13" B10" F11" 108.0(13) . .
F14" B10" F12" 111.4(13) . .
F13" B10" F12" 105.6(13) . .
F11" B10" F12" 105.5(12) . .
F22 B20 F24 113.1(10) . .
F22 B20 F23 108.7(10) . .
F24 B20 F23 112.6(11) . .
F22 B20 F21 110.4(10) . .
F24 B20 F21 107.6(9) . .
F23 B20 F21 103.9(9) . .
F23' B20' F22' 114.6(13) . .
F23' B20' F21' 111.7(13) . .
F22' B20' F21' 109.9(12) . .
F23' B20' F24' 104.6(11) . .
F22' B20' F24' 107.7(12) . .
F21' B20' F24' 107.9(12) . .
F24" B20" F21" 112.5(13) . .
F24" B20" F23" 113.2(12) . .
F21" B20" F23" 112.1(12) . .
F24" B20" F22" 109.1(12) . .
F21" B20" F22" 105.4(11) . .
F23" B20" F22" 103.8(11) . .
N30 C31 C32 177.9(10) . .
N30' C31' C32' 174(3) . .
N40 C41 C42 178.4(5) . .

loop_
_geom_bond_atom_site_label_1
_geom_bond_atom_site_label_2
_geom_bond_distance
_geom_bond_site_symmetry_2
Co1A N1A 1.965(2) .
Co1A N1A 1.965(2) 2_665
Co1A S7A 2.2328(6) .
Co1A S7A 2.2328(6) 2_665
Co1A P10A 2.2802(7) 2_665
Co1A P10A 2.2802(7) .
N1A C1A 1.406(3) .
C1A C6A 1.388(4) .
C1A C2A 1.395(4) .
C2A C3A 1.382(5) .
C3A C4A 1.387(6) .
C4A C5A 1.378(5) .
C5A C6A 1.393(4) .
C6A S7A 1.776(3) .
S7A C8A 1.818(3) .
C8A C9A 1.519(5) .
C9A P10A 1.841(3) .
P10A C11A 1.817(3) .
P10A C17A 1.818(3) .
C11A C12A 1.386(5) .
C11A C16A 1.391(5) .
C12A C13A 1.385(6) .
C13A C14A 1.370(7) .
C14A C15A 1.381(7) .
C15A C16A 1.395(5) .
C17A C18A 1.388(4) .
C17A C22A 1.390(4) .
C18A C19A 1.380(5) .
C19A C20A 1.368(5) .
C20A C21A 1.377(5) .
C21A C22A 1.390(4) .
Co1B N1B 1.962(3) 2_656
Co1B N1B 1.962(3) .
Co1B S7B 2.2318(6) 2_656
Co1B S7B 2.2318(6) .
Co1B P10B 2.2849(6) 2_656
Co1B P10B 2.2849(6) .
N1B C1B 1.402(4) .
C1B C6B 1.392(4) .
C1B C2B 1.393(5) .
C2B C3B 1.382(6) .
C3B C4B 1.386(6) .
C4B C5B 1.380(5) .
C5B C6B 1.393(4) .
C6B S7B 1.772(3) .
S7B C8B 1.819(3) .
C8B C9B 1.509(4) .
C9B P10B 1.837(3) .
P10B C11B 1.815(3) .
P10B C17B 1.820(3) .
C11B C12B 1.393(5) .
C11B C16B 1.395(5) .
C12B C13B 1.388(6) .
C13B C14B 1.370(8) .
C14B C15B 1.377(8) .
C15B C16B 1.394(5) .
C17B C22B 1.384(4) .
C17B C18B 1.396(4) .
C18B C19B 1.387(5) .
C19B C20B 1.369(6) .
C20B C21B 1.375(5) .
C21B C22B 1.395(4) .
B10 F12 1.367(10) .
B10 F14 1.368(10) .
B10 F13 1.378(10) .
B10 F11 1.380(10) .
B10' F13' 1.350(13) .
B10' F14' 1.369(13) .
B10' F11' 1.374(13) .
B10' F12' 1.405(13) .
B10" F14" 1.360(15) .
B10" F13" 1.361(15) .
B10" F11" 1.365(15) .
B10" F12" 1.376(15) .
B20 F22 1.357(12) .
B20 F24 1.362(12) .
B20 F23 1.369(13) .
B20 F21 1.373(10) .
B20' F23' 1.331(14) .
B20' F22' 1.354(14) .
B20' F21' 1.357(14) .
B20' F24' 1.396(15) .
B20" F24" 1.356(14) .
B20" F21" 1.375(14) .
B20" F23" 1.382(14) .
B20" F22" 1.384(15) .
N30 C31 1.117(8) .
C31 C32 1.459(10) .
N30' C31' 1.122(17) .
C31' C32' 1.446(19) .
N40 C41 1.136(6) .
C41 C42 1.435(7) .
